data_1532909
loop_
_publ_author_name
'Johnson, M.'
'Catlow, C.R.A.'
'O'Connor, D.'
'Barnes, P.'
'Owens, S.L.'
'Bell, R.'
'Sankar, G.'
'Teat, S.J.'
'Stephenson, R.'

_publ_section_title
;
 Cation exchange, dehydration and calcination in clinoptilolite: in situ
 X-ray diffraction and computer modelling
;
_journal_name_full 'J. Phys. Chem. B'
_journal_page_first 942
_journal_page_last 951
_journal_volume 107
_journal_year 2003
_chemical_formula_sum 'Al6 H18.08 Na8 O81.04 Si30'
_chemical_name_systematic 'Na8 (Al6 Si30 O72) (H2 O)9.04'
_space_group_IT_number 12
_symmetry_space_group_name_Hall '-C 2y'
_symmetry_space_group_name_H-M 'C 1 2/m 1'
_cell_angle_alpha 90
_cell_angle_beta 113.812
_cell_angle_gamma 90
_cell_formula_units_Z 1
_cell_length_a 17.403
_cell_length_b 18.012
_cell_length_c 7.435
_cell_volume 2132.204
_citation_journal_id_ASTM JPCBFK
_cod_data_source_file Johnson_JPCBFK_2003_438.cif
_cod_data_source_block H18.08Al6Na8O81.04Si30
_cod_original_formula_sum 'H18.08 Al6 Na8 O81.04 Si30'
_cod_database_code 1532909

loop_
_symmetry_equiv_pos_as_xyz
x,y,z
-x,y,-z
-x,-y,-z
x,-y,z
x+1/2,y+1/2,z
-x+1/2,y+1/2,-z
-x+1/2,-y+1/2,-z
x+1/2,-y+1/2,z

loop_
_atom_site_label
_atom_site_type_symbol
_atom_site_fract_x
_atom_site_fract_y
_atom_site_fract_z
_atom_site_occupancy
_atom_site_U_iso_or_equiv
O11 O-2 0.5 0.5 0 0.494 0.0
Si5 Si+4 0 0.28376 0.5 1 0.0
Na3 Na+1 0.3321 0 0.8333 0.444 0.0
O4 O-2 0.2324 0.3951 0.7141 1 0.0
O12 O-2 0.5742 0.5776 0.677 0.562 0.0
Si2 Si+4 0.43308 0.2974 0.78222 1 0.0
Al1 Al+3 0.28668 0.41043 0.57759 0.75 0.0
O1 O-2 0.3023 0.5 0.5649 1 0.0
Si4 Si+4 0.17884 0.32962 0.76141 1 0.0
O14 O-2 0.43 0 0.166 0.444 0.0
Si1 Si+4 0.28668 0.41043 0.57759 0.25 0.0
Si3 Si+4 0.29096 0.1903 0.79816 1 0.0
O10 O-2 0.0804 0.33784 0.6091 1 0.0
O3 O-2 0.2668 0.12017 0.6497 1 0.0
O9 O-2 0.3134 0.1566 0.0155 1 0.0
Na1 Na+1 0.2781 0.5 0.0465 0.494 0.0
O8 O-2 0.2124 0.2473 0.7369 1 0.0
O2 O-2 0.3805 0.3714 0.6792 1 0.0
O13 O-2 0.412 0 0.594 0.444 0.0
O6 O-2 0.5 0.3216 0 1 0.0
O5 O-2 0.3728 0.2311 0.795 1 0.0
O7 O-2 0.4861 0.2694 0.6578 1 0.0
Na2 Na+1 0.4604 0.5 0.6697 0.562 0.0
Na4 Na+1 0.5 0.091 0 0.5 0.0
